data_4329815
loop_
_publ_author_name
'Animesh Das'
'Felix J. Klinke'
'Serhiy Demeshko'
'Steffen Meyer'
'Sebastian Dechert'
'Franc Meyer'

_publ_contact_author_address
; Institut f\"ur Anorganische Chemie
  Georg August Universit\"at G\"ottingen
  Tammannstra\&se 4
  D-37077 G\"ottingen
  Germany
;
_publ_contact_author_email franc.meyer@chemie.uni-goettingen.de
_publ_contact_author_fax 49(551)393063
_publ_contact_author_name 'Prof. Dr. Franc Meyer'
_publ_contact_author_phone 49(551)393012
_publ_section_title
;
 Reversible Solvatomagnetic Effect in Novel Tetranuclear Cubane-Type Ni4
 Complexes and Magnetostructural Correlations for the [Ni4(\m3-O)4] Core
;
_journal_name_full 'Inorganic Chemistry'
_journal_page_first 8141
_journal_page_last 8149
_journal_paper_doi 10.1021/ic300535d
_journal_volume 51
_journal_year 2012
_chemical_formula_moiety 'C48 H56 N8 Ni4 O12, O'
_chemical_formula_sum 'C48 H56 N8 Ni4 O13'
_chemical_formula_weight 1187.85
_chemical_name_systematic
;
 ?
;
_space_group_IT_number 88
_symmetry_cell_setting tetragonal
_symmetry_space_group_name_Hall '-I 4ad'
_symmetry_space_group_name_H-M 'I 41/a :2'
_atom_sites_solution_hydrogens geom
_atom_sites_solution_primary direct
_atom_sites_solution_secondary difmap
_audit_creation_method SHELXL-97
_cell_angle_alpha 90.00
_cell_angle_beta 90.00
_cell_angle_gamma 90.00
_cell_formula_units_Z 4
_cell_length_a 16.8120(7)
_cell_length_b 16.8120(7)
_cell_length_c 17.5449(9)
_cell_measurement_reflns_used 44432
_cell_measurement_temperature 133(2)
_cell_measurement_theta_max 27.15
_cell_measurement_theta_min 1.68
_cell_volume 4958.9(4)
_computing_cell_refinement 'X-AREA (Stoe & Cie, 2002)'
_computing_data_collection 'X-AREA (Stoe & Cie, 2002)'
_computing_data_reduction 'X-AREA (Stoe & Cie, 2002)'
_computing_molecular_graphics 'DIAMOND (Brandenburg, 2001)'
_computing_publication_material 'SHELXL-97 (Sheldrick, 1997)'
_computing_structure_refinement 'SHELXL-97 (Sheldrick, 1997)'
_computing_structure_solution 'SHELXS-97 (Sheldrick, 1990)'
_diffrn_ambient_temperature 133(2)
_diffrn_measured_fraction_theta_full 0.995
_diffrn_measured_fraction_theta_max 0.995
_diffrn_measurement_device_type 'Stoe IPDS II'
_diffrn_measurement_method \w
_diffrn_radiation_monochromator graphite
_diffrn_radiation_source 'fine-focus sealed tube'
_diffrn_radiation_type MoK\a
_diffrn_radiation_wavelength 0.71073
_diffrn_reflns_av_R_equivalents 0.0000
_diffrn_reflns_av_sigmaI/netI 0.0899
_diffrn_reflns_limit_h_max 21
_diffrn_reflns_limit_h_min -21
_diffrn_reflns_limit_k_max 21
_diffrn_reflns_limit_k_min -21
_diffrn_reflns_limit_l_max 22
_diffrn_reflns_limit_l_min -22
_diffrn_reflns_number 44432
_diffrn_reflns_theta_full 27.15
_diffrn_reflns_theta_max 27.15
_diffrn_reflns_theta_min 1.68
_exptl_absorpt_coefficient_mu 1.569
_exptl_absorpt_correction_T_max 0.8420
_exptl_absorpt_correction_T_min 0.6923
_exptl_absorpt_correction_type numerical
_exptl_absorpt_process_details 'X-RED (Stoe & Cie, 2002)'
_exptl_crystal_colour green
_exptl_crystal_density_diffrn 1.591
_exptl_crystal_description block
_exptl_crystal_F_000 2464
_exptl_crystal_size_max 0.42
_exptl_crystal_size_mid 0.21
_exptl_crystal_size_min 0.07
_refine_diff_density_max 0.705
_refine_diff_density_min -0.422
_refine_diff_density_rms 0.075
_refine_ls_extinction_method none
_refine_ls_goodness_of_fit_ref 1.012
_refine_ls_hydrogen_treatment mixed
_refine_ls_matrix_type full
_refine_ls_number_parameters 229
_refine_ls_number_reflns 44432
_refine_ls_number_restraints 418
_refine_ls_restrained_S_all 1.013
_refine_ls_R_factor_all 0.1179
_refine_ls_R_factor_gt 0.0622
_refine_ls_shift/su_max 0.002
_refine_ls_shift/su_mean 0.000
_refine_ls_structure_factor_coef Fsqd
_refine_ls_weighting_details 'calc w=1/[\s^2^(Fo^2^)+(0.0616P)^2^+0.0000P] where P=(Fo^2^+2Fc^2^)/3'
_refine_ls_weighting_scheme calc
_refine_ls_wR_factor_gt 0.1373
_refine_ls_wR_factor_ref 0.1540
_reflns_number_gt 23704
_reflns_number_total 44432
_reflns_threshold_expression >2sigma(I)
_cod_data_source_file ic300535d_si_002_2.cif
_cod_data_source_block ad35-1xH2O
_cod_original_sg_symbol_H-M 'I 41/a'
_cod_database_code 4329815

loop_
_symmetry_equiv_pos_as_xyz
'x, y, z'
'-x+1/2, -y, z+1/2'
'-y+3/4, x+1/4, z+1/4'
'y+3/4, -x+3/4, z+3/4'
'x+1/2, y+1/2, z+1/2'
'-x+1, -y+1/2, z+1'
'-y+5/4, x+3/4, z+3/4'
'y+5/4, -x+5/4, z+5/4'
'-x, -y, -z'
'x-1/2, y, -z-1/2'
'y-3/4, -x-1/4, -z-1/4'
'-y-3/4, x-3/4, -z-3/4'
'-x+1/2, -y+1/2, -z+1/2'
'x, y+1/2, -z'
'y-1/4, -x+1/4, -z+1/4'
'-y-1/4, x-1/4, -z-1/4'

loop_
_atom_site_label
_atom_site_type_symbol
_atom_site_fract_x
_atom_site_fract_y
_atom_site_fract_z
_atom_site_U_iso_or_equiv
_atom_site_adp_type
_atom_site_occupancy
_atom_site_symmetry_multiplicity
_atom_site_calc_flag
_atom_site_refinement_flags
_atom_site_disorder_assembly
_atom_site_disorder_group
Ni1 Ni 0.590909(12) 0.775070(12) 0.564692(10) 0.04650(6) Uani 1 1 d . . .
N1 N 0.60372(9) 0.79911(8) 0.45222(7) 0.0547(4) Uani 1 1 d D . .
N2 N 0.55936(10) 0.85419(10) 0.41512(8) 0.0694(4) Uani 1 1 d . A .
O1 O 0.68923(7) 0.70975(7) 0.56377(6) 0.0620(3) Uani 1 1 d D . .
O2 O 0.48253(6) 0.82676(6) 0.56853(5) 0.0460(2) Uani 1 1 d . . .
O3 O 0.64826(8) 0.88589(8) 0.59004(7) 0.0645(4) Uani 1 1 d . . .
C1A C 0.6710(4) 0.8502(5) 0.3598(4) 0.079(2) Uani 0.475(11) 1 d PDU A 1
H1A H 0.7111 0.8580 0.3223 0.095 Uiso 0.475(11) 1 calc PR A 1
C2A C 0.6738(4) 0.7948(4) 0.4202(4) 0.0599(18) Uani 0.475(11) 1 d PDU A 1
C3A C 0.6017(4) 0.8900(5) 0.3646(5) 0.078(2) Uani 0.475(11) 1 d PDU A 1
H3A H 0.5869 0.9358 0.3361 0.094 Uiso 0.475(11) 1 calc PR A 1
C4A C 0.7356(3) 0.7342(3) 0.4419(3) 0.0555(16) Uani 0.475(11) 1 d PGDU A 1
C5A C 0.7916(4) 0.7213(3) 0.3849(3) 0.0723(18) Uani 0.475(11) 1 d PGU A 1
H5A H 0.7881 0.7496 0.3382 0.087 Uiso 0.475(11) 1 calc PR A 1
C6A C 0.8527(4) 0.6669(4) 0.3963(3) 0.103(3) Uani 0.475(11) 1 d PGU A 1
H6A H 0.8910 0.6581 0.3574 0.123 Uiso 0.475(11) 1 calc PR A 1
C7A C 0.8579(4) 0.6255(4) 0.4647(3) 0.083(2) Uani 0.475(11) 1 d PGU A 1
H7A H 0.8996 0.5883 0.4725 0.099 Uiso 0.475(11) 1 calc PR A 1
C8A C 0.8019(4) 0.6384(4) 0.5216(3) 0.072(2) Uani 0.475(11) 1 d PGU A 1
H8A H 0.8054 0.6101 0.5684 0.086 Uiso 0.475(11) 1 calc PR A 1
C9A C 0.7407(4) 0.6928(4) 0.5102(3) 0.0535(19) Uani 0.475(11) 1 d PGDU A 1
C1B C 0.6562(4) 0.8114(6) 0.3316(3) 0.098(2) Uani 0.525(11) 1 d PDU A 2
H1B H 0.6909 0.8058 0.2892 0.118 Uiso 0.525(11) 1 calc PR A 2
C2B C 0.6628(3) 0.7759(4) 0.4034(3) 0.0559(15) Uani 0.525(11) 1 d PDU A 2
C3B C 0.5899(4) 0.8549(6) 0.3363(3) 0.094(2) Uani 0.525(11) 1 d PDU A 2
H3B H 0.5659 0.8824 0.2950 0.113 Uiso 0.525(11) 1 calc PR A 2
C4B C 0.7241(3) 0.7196(3) 0.4245(3) 0.0587(14) Uani 0.525(11) 1 d PGDU A 2
C5B C 0.7758(3) 0.6937(4) 0.3678(3) 0.0928(19) Uani 0.525(11) 1 d PGU A 2
H5B H 0.7702 0.7130 0.3172 0.111 Uiso 0.525(11) 1 calc PR A 2
C6B C 0.8355(4) 0.6395(5) 0.3852(4) 0.130(3) Uani 0.525(11) 1 d PGU A 2
H6B H 0.8708 0.6218 0.3464 0.156 Uiso 0.525(11) 1 calc PR A 2
C7B C 0.8437(4) 0.6112(4) 0.4592(4) 0.132(3) Uani 0.525(11) 1 d PGU A 2
H7B H 0.8845 0.5742 0.4711 0.158 Uiso 0.525(11) 1 calc PR A 2
C8B C 0.7920(4) 0.6371(4) 0.5159(3) 0.071(2) Uani 0.525(11) 1 d PGU A 2
H8B H 0.7976 0.6178 0.5665 0.085 Uiso 0.525(11) 1 calc PR A 2
C9B C 0.7322(4) 0.6913(4) 0.4985(3) 0.0636(19) Uani 0.525(11) 1 d PGDU A 2
C10 C 0.48049(11) 0.87818(10) 0.43790(9) 0.0575(4) Uani 1 1 d . . .
H10A H 0.4426 0.8357 0.4235 0.069 Uiso 1 1 calc R A .
H10B H 0.4657 0.9267 0.4092 0.069 Uiso 1 1 calc R . .
C11 C 0.47152(12) 0.89495(10) 0.52214(9) 0.0583(4) Uani 1 1 d . A .
H11A H 0.5107 0.9360 0.5372 0.070 Uiso 1 1 calc R . .
H11B H 0.4178 0.9168 0.5316 0.070 Uiso 1 1 calc R . .
C12 C 0.69250(13) 0.93839(14) 0.54384(15) 0.0977(8) Uani 1 1 d . A .
H12A H 0.7102 0.9838 0.5744 0.147 Uiso 1 1 calc R . .
H12B H 0.6591 0.9573 0.5018 0.147 Uiso 1 1 calc R . .
H12C H 0.7389 0.9105 0.5232 0.147 Uiso 1 1 calc R . .
O4 O 0.9911(10) 0.7349(9) 0.3315(4) 0.171(4) Uiso 0.25 1 d P B -3
H3 H 0.6216(12) 0.9092(12) 0.6217(11) 0.080 Uiso 1 1 d . . .

loop_
_atom_site_aniso_label
_atom_site_aniso_U_11
_atom_site_aniso_U_22
_atom_site_aniso_U_33
_atom_site_aniso_U_23
_atom_site_aniso_U_13
_atom_site_aniso_U_12
Ni1 0.05054(13) 0.04880(13) 0.04016(9) -0.00310(9) 0.00436(9) -0.00660(10)
N1 0.0608(9) 0.0547(9) 0.0484(7) -0.0017(6) 0.0113(7) -0.0191(7)
N2 0.0688(11) 0.0844(12) 0.0551(9) 0.0271(8) 0.0103(7) -0.0148(9)
O1 0.0564(7) 0.0738(8) 0.0559(6) -0.0066(6) 0.0131(6) 0.0049(6)
O2 0.0552(6) 0.0445(6) 0.0383(5) 0.0034(5) -0.0050(5) -0.0043(5)
O3 0.0758(9) 0.0592(8) 0.0583(7) -0.0092(6) 0.0117(6) -0.0210(7)
C1A 0.090(4) 0.088(4) 0.060(4) 0.032(3) 0.038(3) -0.002(3)
C2A 0.075(4) 0.070(3) 0.035(3) 0.000(3) 0.003(2) -0.034(3)
C3A 0.100(4) 0.084(4) 0.052(3) 0.025(3) 0.022(3) -0.002(3)
C4A 0.078(4) 0.042(2) 0.046(3) -0.016(2) 0.022(2) -0.027(2)
C5A 0.103(4) 0.048(3) 0.065(3) 0.005(2) 0.039(3) -0.018(3)
C6A 0.138(6) 0.076(4) 0.095(4) 0.023(3) 0.079(4) 0.011(4)
C7A 0.093(5) 0.068(3) 0.088(4) 0.001(3) 0.050(3) 0.009(3)
C8A 0.038(3) 0.100(6) 0.077(4) -0.039(3) 0.027(3) 0.014(3)
C9A 0.057(4) 0.071(5) 0.033(2) -0.025(2) 0.018(2) -0.019(3)
C1B 0.096(4) 0.156(6) 0.042(3) -0.013(3) 0.031(2) -0.019(4)
C2B 0.043(2) 0.076(3) 0.049(3) -0.030(2) 0.0142(18) -0.034(2)
C3B 0.103(4) 0.148(6) 0.031(2) 0.003(3) 0.018(2) -0.032(4)
C4B 0.049(2) 0.082(3) 0.045(2) -0.028(2) 0.0140(18) -0.036(2)
C5B 0.071(3) 0.096(4) 0.112(4) -0.042(3) 0.049(3) -0.024(3)
C6B 0.086(4) 0.149(7) 0.155(5) -0.045(5) 0.062(4) 0.007(4)
C7B 0.059(3) 0.149(7) 0.188(7) -0.005(6) 0.034(4) 0.006(4)
C8B 0.069(4) 0.058(4) 0.085(4) 0.004(3) 0.004(3) -0.010(3)
C9B 0.034(3) 0.055(4) 0.102(4) -0.008(3) 0.004(3) -0.017(2)
C10 0.0713(11) 0.0560(10) 0.0451(8) 0.0129(8) -0.0021(9) -0.0165(9)
C11 0.0768(12) 0.0516(10) 0.0465(9) 0.0075(8) -0.0093(8) -0.0082(9)
C12 0.0678(14) 0.0834(16) 0.142(2) -0.0099(15) 0.0173(14) -0.0231(12)

loop_
_atom_type_symbol
_atom_type_description
_atom_type_scat_dispersion_real
_atom_type_scat_dispersion_imag
_atom_type_scat_source
C C 0.0033 0.0016 'International Tables Vol C Tables 4.2.6.8 and 6.1.1.4'
H H 0.0000 0.0000 'International Tables Vol C Tables 4.2.6.8 and 6.1.1.4'
N N 0.0061 0.0033 'International Tables Vol C Tables 4.2.6.8 and 6.1.1.4'
O O 0.0106 0.0060 'International Tables Vol C Tables 4.2.6.8 and 6.1.1.4'
Ni Ni 0.3393 1.1124 'International Tables Vol C Tables 4.2.6.8 and 6.1.1.4'

loop_
_geom_angle_atom_site_label_1
_geom_angle_atom_site_label_2
_geom_angle_atom_site_label_3
_geom_angle
_geom_angle_site_symmetry_1
_geom_angle_site_symmetry_3
O1 Ni1 O2 171.78(5) . .
O1 Ni1 N1 90.80(6) . .
O2 Ni1 N1 92.44(5) . .
O1 Ni1 O2 94.00(4) . 15_566
O2 Ni1 O2 83.67(4) . 15_566
N1 Ni1 O2 172.03(5) . 15_566
O1 Ni1 O2 92.21(5) . 6_564
O2 Ni1 O2 79.65(4) . 6_564
N1 Ni1 O2 104.77(4) . 6_564
O2 Ni1 O2 81.43(4) 15_566 6_564
O1 Ni1 O3 96.20(5) . .
O2 Ni1 O3 91.43(5) . .
N1 Ni1 O3 88.90(5) . .
O2 Ni1 O3 84.25(4) 15_566 .
O2 Ni1 O3 163.86(4) 6_564 .
C2A N1 N2 109.1(2) . .
N2 N1 C2B 107.1(2) . .
C2A N1 Ni1 120.2(3) . .
N2 N1 Ni1 123.07(11) . .
C2B N1 Ni1 129.0(2) . .
C3A N2 N1 110.3(3) . .
C3A N2 C10 124.6(3) . .
N1 N2 C10 124.31(13) . .
N1 N2 C3B 105.3(3) . .
C10 N2 C3B 125.3(3) . .
C9A O1 Ni1 132.6(3) . .
C9B O1 Ni1 124.3(3) . .
C11 O2 Ni1 116.51(10) . .
C11 O2 Ni1 117.90(9) . 12_767
Ni1 O2 Ni1 97.95(4) . 12_767
C11 O2 Ni1 124.11(9) . 6_564
Ni1 O2 Ni1 100.22(4) . 6_564
Ni1 O2 Ni1 95.09(4) 12_767 6_564
C12 O3 Ni1 131.43(13) . .
C3A C1A C2A 108.0(4) . .
N1 C2A C1A 104.8(4) . .
N1 C2A C4A 123.5(4) . .
C1A C2A C4A 131.3(5) . .
N2 C3A C1A 106.8(4) . .
C5A C4A C9A 120.0 . .
C5A C4A C2A 113.1(4) . .
C9A C4A C2A 126.9(4) . .
C6A C5A C4A 120.0 . .
C5A C6A C7A 120.0 . .
C6A C7A C8A 120.0 . .
C9A C8A C7A 120.0 . .
O1 C9A C8A 121.9(4) . .
O1 C9A C4A 118.0(4) . .
C8A C9A C4A 120.0 . .
C3B C1B C2B 104.1(4) . .
N1 C2B C1B 112.6(4) . .
N1 C2B C4B 122.9(4) . .
C1B C2B C4B 124.5(5) . .
C1B C3B N2 110.1(4) . .
C5B C4B C9B 120.0 . .
C5B C4B C2B 117.8(4) . .
C9B C4B C2B 122.2(4) . .
C4B C5B C6B 120.0 . .
C5B C6B C7B 120.0 . .
C8B C7B C6B 120.0 . .
C7B C8B C9B 120.0 . .
O1 C9B C8B 110.0(4) . .
O1 C9B C4B 130.0(4) . .
C8B C9B C4B 120.0 . .
N2 C10 C11 114.50(15) . .
O2 C11 C10 113.41(14) . .

loop_
_geom_bond_atom_site_label_1
_geom_bond_atom_site_label_2
_geom_bond_distance
_geom_bond_site_symmetry_2
Ni1 O1 1.9846(12) .
Ni1 O2 2.0199(11) .
Ni1 N1 2.0257(13) .
Ni1 O2 2.0666(9) 15_566
Ni1 O2 2.1118(10) 6_564
Ni1 O3 2.1445(13) .
N1 C2A 1.308(7) .
N1 N2 1.356(2) .
N1 C2B 1.369(5) .
N2 C3A 1.286(5) .
N2 C10 1.442(2) .
N2 C3B 1.475(6) .
O1 C9A 1.309(3) .
O1 C9B 1.389(4) .
O2 C11 1.4179(18) .
O2 Ni1 2.0666(9) 12_767
O2 Ni1 2.1118(10) 6_564
O3 C12 1.410(2) .
C1A C3A 1.348(6) .
C1A C2A 1.412(5) .
C2A C4A 1.503(5) .
C4A C5A 1.3900 .
C4A C9A 1.3900 .
C5A C6A 1.3900 .
C6A C7A 1.3900 .
C7A C8A 1.3900 .
C8A C9A 1.3900 .
C1B C3B 1.336(6) .
C1B C2B 1.398(5) .
C2B C4B 1.447(5) .
C4B C5B 1.3900 .
C4B C9B 1.3900 .
C5B C6B 1.3900 .
C6B C7B 1.3900 .
C7B C8B 1.3900 .
C8B C9B 1.3900 .
C10 C11 1.512(2) .

loop_
_geom_hbond_atom_site_label_D
_geom_hbond_atom_site_label_H
_geom_hbond_atom_site_label_A
_geom_hbond_distance_DH
_geom_hbond_distance_HA
_geom_hbond_distance_DA
_geom_hbond_angle_DHA
_geom_hbond_site_symmetry_A
O3 H3 O1 0.814(19) 1.85(2) 2.6363(17) 163(2) 12_767
